data_4024309
loop_
_publ_author_name
'Haifeng Cui'
'Peng Li'
'Zhuo Chai'
'Changwu Zheng'
'Gang Zhao'
'Shizheng Zhu'

_publ_section_title
;
Facile Stereoselective Synthesis of Fluorinated Flavanone Derivatives via a
One-Pot Tandem Reaction
;
_journal_name_full 'Journal of Organic Chemistry'
_journal_page_first 1400
_journal_page_last 1402
_journal_paper_doi 10.1021/jo8023818
_journal_volume 74
_journal_year 2009
_chemical_formula_sum 'C18 H15 F O4'
_chemical_formula_weight 314.30
_chemical_name_systematic
; 
 ? 
;
_space_group_IT_number 14
_symmetry_cell_setting monoclinic
_symmetry_space_group_name_Hall '-P 2yn'
_symmetry_space_group_name_H-M 'P 1 21/n 1'
_atom_sites_solution_hydrogens geom
_atom_sites_solution_primary direct
_atom_sites_solution_secondary difmap
_audit_creation_method SHELXL-97
_cell_angle_alpha 90.00
_cell_angle_beta 94.358(3)
_cell_angle_gamma 90.00
_cell_formula_units_Z 4
_cell_length_a 9.5886(14)
_cell_length_b 15.791(2)
_cell_length_c 10.2752(15)
_cell_measurement_reflns_used 1657
_cell_measurement_temperature 293(2)
_cell_measurement_theta_max 47.427
_cell_measurement_theta_min 4.739
_cell_volume 1551.3(4)
_computing_cell_refinement 'Bruker SMART'
_computing_data_collection 'Bruker SMART'
_computing_data_reduction 'Bruker SHELXTL'
_computing_molecular_graphics 'Bruker SHELXTL'
_computing_publication_material 'Bruker SHELXTL'
_computing_structure_refinement 'SHELXL-97 (Sheldrick, 1997)'
_computing_structure_solution 'SHELXS-97 (Sheldrick, 1990)'
_diffrn_ambient_temperature 293(2)
_diffrn_measured_fraction_theta_full 0.994
_diffrn_measured_fraction_theta_max 0.994
_diffrn_measurement_device_type 'CCD area detector'
_diffrn_measurement_method 'phi and omega scans'
_diffrn_radiation_monochromator graphite
_diffrn_radiation_source 'fine-focus sealed tube'
_diffrn_radiation_type MoK\a
_diffrn_radiation_wavelength 0.71073
_diffrn_reflns_av_R_equivalents 0.0923
_diffrn_reflns_av_sigmaI/netI 0.0863
_diffrn_reflns_limit_h_max 12
_diffrn_reflns_limit_h_min -12
_diffrn_reflns_limit_k_max 20
_diffrn_reflns_limit_k_min -19
_diffrn_reflns_limit_l_max 13
_diffrn_reflns_limit_l_min -9
_diffrn_reflns_number 8987
_diffrn_reflns_theta_full 27.00
_diffrn_reflns_theta_max 27.00
_diffrn_reflns_theta_min 2.37
_exptl_absorpt_coefficient_mu 0.103
_exptl_absorpt_correction_T_max 1.0000
_exptl_absorpt_correction_T_min 0.7319
_exptl_absorpt_correction_type empirical
_exptl_absorpt_process_details sadabs
_exptl_crystal_colour colorless
_exptl_crystal_density_diffrn 1.346
_exptl_crystal_density_method 'not measured'
_exptl_crystal_description prismatic
_exptl_crystal_F_000 656
_exptl_crystal_size_max 0.479
_exptl_crystal_size_mid 0.403
_exptl_crystal_size_min 0.251
_refine_diff_density_max 0.428
_refine_diff_density_min -0.346
_refine_diff_density_rms 0.052
_refine_ls_extinction_method none
_refine_ls_goodness_of_fit_ref 0.904
_refine_ls_hydrogen_treatment constr
_refine_ls_matrix_type full
_refine_ls_number_parameters 209
_refine_ls_number_reflns 3367
_refine_ls_number_restraints 1
_refine_ls_restrained_S_all 1.480
_refine_ls_R_factor_all 0.1017
_refine_ls_R_factor_gt 0.0600
_refine_ls_shift/su_max 0.001
_refine_ls_shift/su_mean 0.000
_refine_ls_structure_factor_coef Fsqd
_refine_ls_weighting_details 'calc w=1/[\s^2^(Fo^2^)+(0.0924P)^2^+0.0000P] where P=(Fo^2^+2Fc^2^)/3'
_refine_ls_weighting_scheme calc
_refine_ls_wR_factor_gt 0.1603
_refine_ls_wR_factor_ref 0.1789
_reflns_number_gt 1746
_reflns_number_total 3367
_reflns_threshold_expression >2sigma(I)
_cod_data_source_file jo8023818_si_002.cif
_cod_data_source_block cd27371
_cod_depositor_comments
;
The following automatic conversions were performed:
'_symmetry_cell_setting' value 'Monoclinic' changed to 'monoclinic'
according to '/home/saulius/struct/CIF-dictionaries/cif_core.dic'
dictionary named 'cif_core.dic' version 2.4.1 from 2010-06-29.

Automatic conversion script
Id: cif_fix_enum 1527 2010-12-29 10:47:43Z saulius 
;
_cod_original_sg_symbol_H-M P2(1)/n
_cod_database_code 4024309

loop_
_symmetry_equiv_pos_as_xyz
'x, y, z'
'-x+1/2, y+1/2, -z+1/2'
'-x, -y, -z'
'x-1/2, -y-1/2, z-1/2'

loop_
_atom_site_label
_atom_site_type_symbol
_atom_site_fract_x
_atom_site_fract_y
_atom_site_fract_z
_atom_site_U_iso_or_equiv
_atom_site_adp_type
_atom_site_occupancy
_atom_site_symmetry_multiplicity
_atom_site_calc_flag
_atom_site_refinement_flags
_atom_site_disorder_assembly
_atom_site_disorder_group
F1 F 0.3833(2) 0.02807(14) 0.3810(2) 0.0555(7) Uani 1 1 d . . .
O1 O 0.5892(3) -0.07473(18) 0.3149(3) 0.0681(9) Uani 1 1 d . . .
O2 O 0.6506(3) 0.17988(18) 0.3210(3) 0.0631(8) Uani 1 1 d . . .
O3 O 0.5135(3) 0.08690(19) 0.0866(3) 0.0671(9) Uani 1 1 d . . .
O4 O 0.3007(3) 0.05785(19) 0.1475(3) 0.0632(8) Uani 1 1 d . . .
C1 C 0.6116(4) 0.0008(3) 0.3190(4) 0.0508(10) Uani 1 1 d . . .
C2 C 0.4867(4) 0.0619(2) 0.3100(3) 0.0432(9) Uani 1 1 d . . .
C3 C 0.5282(4) 0.1470(2) 0.3748(4) 0.0474(9) Uani 1 1 d . . .
H3 H 0.5513 0.1365 0.4679 0.057 Uiso 1 1 calc R . .
C4 C 0.7637(4) 0.1268(3) 0.3251(4) 0.0600(12) Uani 1 1 d . . .
C5 C 0.7492(4) 0.0395(3) 0.3272(4) 0.0535(11) Uani 1 1 d . . .
C6 C 0.8705(5) -0.0099(4) 0.3300(4) 0.0723(13) Uani 1 1 d . . .
H6 H 0.8635 -0.0687 0.3324 0.087 Uiso 1 1 calc R . .
C7 C 0.9985(5) 0.0270(5) 0.3292(5) 0.0922(18) Uani 1 1 d . . .
H7 H 1.0784 -0.0065 0.3307 0.111 Uiso 1 1 calc R . .
C8 C 1.0097(5) 0.1135(5) 0.3262(5) 0.099(2) Uani 1 1 d . . .
H8 H 1.0976 0.1382 0.3256 0.119 Uiso 1 1 calc R . .
C9 C 0.8939(5) 0.1639(4) 0.3240(5) 0.0828(15) Uani 1 1 d . . .
H9 H 0.9027 0.2225 0.3218 0.099 Uiso 1 1 calc R . .
C10 C 0.4341(4) 0.0703(2) 0.1675(4) 0.0452(9) Uani 1 1 d . . .
C11 C 0.2418(6) 0.0598(5) 0.0127(5) 0.103(2) Uani 1 1 d D . .
H11A H 0.3159 0.0706 -0.0444 0.124 Uiso 1 1 calc R . .
H11B H 0.2012 0.0051 -0.0101 0.124 Uiso 1 1 calc R . .
C12 C 0.1395(11) 0.1223(7) -0.0063(7) 0.190(6) Uani 1 1 d D . .
H12A H 0.0651 0.1111 0.0487 0.230 Uiso 1 1 calc R . .
H12B H 0.1031 0.1222 -0.0960 0.230 Uiso 1 1 calc R . .
H12C H 0.1798 0.1767 0.0152 0.230 Uiso 1 1 calc R . .
C13 C 0.4167(4) 0.2132(2) 0.3626(4) 0.0514(10) Uani 1 1 d . . .
C14 C 0.3386(4) 0.2293(3) 0.4664(5) 0.0642(12) Uani 1 1 d . . .
H14 H 0.3566 0.1990 0.5436 0.077 Uiso 1 1 calc R . .
C15 C 0.2343(5) 0.2893(3) 0.4586(6) 0.0877(16) Uani 1 1 d . . .
H15 H 0.1840 0.2997 0.5308 0.105 Uiso 1 1 calc R . .
C16 C 0.2046(6) 0.3327(3) 0.3490(8) 0.0943(18) Uani 1 1 d . . .
H16 H 0.1319 0.3718 0.3441 0.113 Uiso 1 1 calc R . .
C17 C 0.2818(6) 0.3195(3) 0.2421(6) 0.0921(18) Uani 1 1 d . . .
H17 H 0.2620 0.3505 0.1659 0.110 Uiso 1 1 calc R . .
C18 C 0.3901(5) 0.2593(3) 0.2492(5) 0.0731(14) Uani 1 1 d . . .
H18 H 0.4433 0.2507 0.1784 0.088 Uiso 1 1 calc R . .

loop_
_atom_site_aniso_label
_atom_site_aniso_U_11
_atom_site_aniso_U_22
_atom_site_aniso_U_33
_atom_site_aniso_U_23
_atom_site_aniso_U_13
_atom_site_aniso_U_12
F1 0.0537(14) 0.0593(14) 0.0549(14) 0.0055(10) 0.0141(10) -0.0062(11)
O1 0.075(2) 0.0483(19) 0.079(2) 0.0003(15) -0.0032(16) 0.0095(15)
O2 0.0492(17) 0.0566(18) 0.084(2) -0.0121(15) 0.0120(14) -0.0080(14)
O3 0.069(2) 0.081(2) 0.0528(18) 0.0047(15) 0.0118(15) -0.0123(16)
O4 0.0442(17) 0.090(2) 0.0542(18) -0.0065(15) -0.0043(13) 0.0047(15)
C1 0.057(3) 0.057(3) 0.038(2) -0.0032(18) 0.0014(17) 0.007(2)
C2 0.040(2) 0.045(2) 0.045(2) 0.0049(16) 0.0075(16) -0.0028(16)
C3 0.041(2) 0.050(2) 0.052(2) -0.0057(18) 0.0055(17) -0.0017(17)
C4 0.044(2) 0.079(3) 0.058(3) -0.016(2) 0.0050(19) -0.002(2)
C5 0.045(2) 0.073(3) 0.042(2) -0.0067(19) 0.0011(17) 0.007(2)
C6 0.055(3) 0.098(4) 0.064(3) -0.009(3) 0.003(2) 0.019(3)
C7 0.052(3) 0.137(6) 0.086(4) -0.018(4) 0.000(3) 0.022(3)
C8 0.048(3) 0.163(7) 0.088(4) -0.032(4) 0.010(3) -0.012(4)
C9 0.048(3) 0.109(4) 0.093(4) -0.028(3) 0.014(2) -0.016(3)
C10 0.047(2) 0.040(2) 0.049(2) -0.0030(16) 0.0049(18) 0.0025(17)
C11 0.081(4) 0.159(6) 0.065(3) -0.022(3) -0.020(3) 0.031(4)
C12 0.217(12) 0.252(12) 0.081(5) -0.027(6) -0.057(6) 0.195(10)
C13 0.049(2) 0.041(2) 0.063(3) -0.0084(19) -0.0006(19) -0.0003(18)
C14 0.061(3) 0.054(3) 0.079(3) -0.006(2) 0.014(2) 0.007(2)
C15 0.081(4) 0.061(3) 0.122(5) -0.010(3) 0.020(3) 0.023(3)
C16 0.082(4) 0.059(3) 0.141(5) -0.018(4) -0.003(4) 0.023(3)
C17 0.116(5) 0.049(3) 0.106(5) 0.011(3) -0.031(4) 0.007(3)
C18 0.092(3) 0.052(3) 0.074(3) -0.003(2) 0.000(3) 0.002(3)

loop_
_atom_type_symbol
_atom_type_description
_atom_type_scat_dispersion_real
_atom_type_scat_dispersion_imag
_atom_type_scat_source
C C 0.0033 0.0016 'International Tables Vol C Tables 4.2.6.8 and 6.1.1.4'
H H 0.0000 0.0000 'International Tables Vol C Tables 4.2.6.8 and 6.1.1.4'
O O 0.0106 0.0060 'International Tables Vol C Tables 4.2.6.8 and 6.1.1.4'
F F 0.0171 0.0103 'International Tables Vol C Tables 4.2.6.8 and 6.1.1.4'

loop_
_geom_angle_atom_site_label_1
_geom_angle_atom_site_label_2
_geom_angle_atom_site_label_3
_geom_angle
_geom_angle_site_symmetry_1
_geom_angle_site_symmetry_3
_geom_angle_publ_flag
C4 O2 C3 115.9(3) . . ?
C10 O4 C11 117.0(4) . . ?
O1 C1 C5 125.1(4) . . ?
O1 C1 C2 118.7(4) . . ?
C5 C1 C2 116.2(4) . . ?
F1 C2 C10 110.1(3) . . ?
F1 C2 C1 108.2(3) . . ?
C10 C2 C1 108.2(3) . . ?
F1 C2 C3 106.4(3) . . ?
C10 C2 C3 113.5(3) . . ?
C1 C2 C3 110.3(3) . . ?
O2 C3 C13 108.4(3) . . ?
O2 C3 C2 110.0(3) . . ?
C13 C3 C2 114.5(3) . . ?
O2 C3 H3 107.9 . . ?
C13 C3 H3 107.9 . . ?
C2 C3 H3 107.9 . . ?
O2 C4 C9 117.1(4) . . ?
O2 C4 C5 122.0(4) . . ?
C9 C4 C5 120.9(4) . . ?
C4 C5 C6 118.1(4) . . ?
C4 C5 C1 120.6(4) . . ?
C6 C5 C1 121.2(4) . . ?
C7 C6 C5 120.7(5) . . ?
C7 C6 H6 119.7 . . ?
C5 C6 H6 119.7 . . ?
C6 C7 C8 120.0(5) . . ?
C6 C7 H7 120.0 . . ?
C8 C7 H7 120.0 . . ?
C9 C8 C7 121.1(5) . . ?
C9 C8 H8 119.5 . . ?
C7 C8 H8 119.5 . . ?
C8 C9 C4 119.3(6) . . ?
C8 C9 H9 120.4 . . ?
C4 C9 H9 120.4 . . ?
O3 C10 O4 126.5(4) . . ?
O3 C10 C2 120.4(3) . . ?
O4 C10 C2 113.1(3) . . ?
C12 C11 O4 111.5(5) . . ?
C12 C11 H11A 109.3 . . ?
O4 C11 H11A 109.3 . . ?
C12 C11 H11B 109.3 . . ?
O4 C11 H11B 109.3 . . ?
H11A C11 H11B 108.0 . . ?
C11 C12 H12A 109.5 . . ?
C11 C12 H12B 109.5 . . ?
H12A C12 H12B 109.5 . . ?
C11 C12 H12C 109.5 . . ?
H12A C12 H12C 109.5 . . ?
H12B C12 H12C 109.5 . . ?
C14 C13 C18 118.8(4) . . ?
C14 C13 C3 119.6(4) . . ?
C18 C13 C3 121.6(4) . . ?
C13 C14 C15 121.3(5) . . ?
C13 C14 H14 119.4 . . ?
C15 C14 H14 119.4 . . ?
C16 C15 C14 120.8(5) . . ?
C16 C15 H15 119.6 . . ?
C14 C15 H15 119.6 . . ?
C15 C16 C17 120.0(5) . . ?
C15 C16 H16 120.0 . . ?
C17 C16 H16 120.0 . . ?
C16 C17 C18 119.8(5) . . ?
C16 C17 H17 120.1 . . ?
C18 C17 H17 120.1 . . ?
C13 C18 C17 119.2(5) . . ?
C13 C18 H18 120.4 . . ?
C17 C18 H18 120.4 . . ?

loop_
_geom_bond_atom_site_label_1
_geom_bond_atom_site_label_2
_geom_bond_distance
_geom_bond_site_symmetry_2
_geom_bond_publ_flag
F1 C2 1.382(4) . ?
O1 C1 1.213(5) . ?
O2 C4 1.368(5) . ?
O2 C3 1.432(4) . ?
O3 C10 1.198(4) . ?
O4 C10 1.296(4) . ?
O4 C11 1.455(6) . ?
C1 C5 1.450(5) . ?
C1 C2 1.536(5) . ?
C2 C10 1.518(5) . ?
C2 C3 1.538(5) . ?
C3 C13 1.494(5) . ?
C3 H3 0.9800 . ?
C4 C9 1.380(6) . ?
C4 C5 1.387(6) . ?
C5 C6 1.399(6) . ?
C6 C7 1.359(7) . ?
C6 H6 0.9300 . ?
C7 C8 1.371(9) . ?
C7 H7 0.9300 . ?
C8 C9 1.365(7) . ?
C8 H8 0.9300 . ?
C9 H9 0.9300 . ?
C11 C12 1.395(8) . ?
C11 H11A 0.9700 . ?
C11 H11B 0.9700 . ?
C12 H12A 0.9600 . ?
C12 H12B 0.9600 . ?
C12 H12C 0.9600 . ?
C13 C14 1.373(6) . ?
C13 C18 1.381(6) . ?
C14 C15 1.375(6) . ?
C14 H14 0.9300 . ?
C15 C16 1.330(8) . ?
C15 H15 0.9300 . ?
C16 C17 1.386(8) . ?
C16 H16 0.9300 . ?
C17 C18 1.406(7) . ?
C17 H17 0.9300 . ?
C18 H18 0.9300 . ?

loop_
_geom_torsion_atom_site_label_1
_geom_torsion_atom_site_label_2
_geom_torsion_atom_site_label_3
_geom_torsion_atom_site_label_4
_geom_torsion
_geom_torsion_site_symmetry_1
_geom_torsion_site_symmetry_2
_geom_torsion_site_symmetry_3
_geom_torsion_site_symmetry_4
_geom_torsion_publ_flag
O1 C1 C2 F1 39.2(4) . . . . ?
C5 C1 C2 F1 -143.0(3) . . . . ?
O1 C1 C2 C10 -80.1(4) . . . . ?
C5 C1 C2 C10 97.7(4) . . . . ?
O1 C1 C2 C3 155.3(3) . . . . ?
C5 C1 C2 C3 -26.9(4) . . . . ?
C4 O2 C3 C13 179.7(3) . . . . ?
C4 O2 C3 C2 -54.4(4) . . . . ?
F1 C2 C3 O2 170.5(3) . . . . ?
C10 C2 C3 O2 -68.3(4) . . . . ?
C1 C2 C3 O2 53.3(4) . . . . ?
F1 C2 C3 C13 -67.1(4) . . . . ?
C10 C2 C3 C13 54.1(4) . . . . ?
C1 C2 C3 C13 175.7(3) . . . . ?
C3 O2 C4 C9 -155.1(4) . . . . ?
C3 O2 C4 C5 26.3(5) . . . . ?
O2 C4 C5 C6 179.4(4) . . . . ?
C9 C4 C5 C6 0.9(6) . . . . ?
O2 C4 C5 C1 2.8(6) . . . . ?
C9 C4 C5 C1 -175.6(4) . . . . ?
O1 C1 C5 C4 176.9(4) . . . . ?
C2 C1 C5 C4 -0.7(5) . . . . ?
O1 C1 C5 C6 0.5(6) . . . . ?
C2 C1 C5 C6 -177.2(3) . . . . ?
C4 C5 C6 C7 -0.7(6) . . . . ?
C1 C5 C6 C7 175.8(4) . . . . ?
C5 C6 C7 C8 0.3(8) . . . . ?
C6 C7 C8 C9 0.0(8) . . . . ?
C7 C8 C9 C4 0.1(8) . . . . ?
O2 C4 C9 C8 -179.1(4) . . . . ?
C5 C4 C9 C8 -0.6(7) . . . . ?
C11 O4 C10 O3 3.5(6) . . . . ?
C11 O4 C10 C2 -176.7(4) . . . . ?
F1 C2 C10 O3 -169.3(3) . . . . ?
C1 C2 C10 O3 -51.2(5) . . . . ?
C3 C2 C10 O3 71.6(4) . . . . ?
F1 C2 C10 O4 10.8(4) . . . . ?
C1 C2 C10 O4 128.9(3) . . . . ?
C3 C2 C10 O4 -108.3(3) . . . . ?
C10 O4 C11 C12 -120.8(8) . . . . ?
O2 C3 C13 C14 -135.4(4) . . . . ?
C2 C3 C13 C14 101.3(4) . . . . ?
O2 C3 C13 C18 44.2(5) . . . . ?
C2 C3 C13 C18 -79.1(5) . . . . ?
C18 C13 C14 C15 0.8(6) . . . . ?
C3 C13 C14 C15 -179.5(4) . . . . ?
C13 C14 C15 C16 1.1(8) . . . . ?
C14 C15 C16 C17 -2.0(8) . . . . ?
C15 C16 C17 C18 1.0(8) . . . . ?
C14 C13 C18 C17 -1.8(6) . . . . ?
C3 C13 C18 C17 178.6(4) . . . . ?
C16 C17 C18 C13 0.9(7) . . . . ?
